data_4117394
loop_
_publ_author_name
'Aaron Sattler'
'Gerard Parkin'

_publ_section_title
;
 A New Class of Transition Metal Pincer Ligand: Tantalum Complexes that
 Feature a [CCC] X3-Donor Array Derived from a Terphenyl Ligand
;
_journal_name_full 'Journal of the American Chemical Society'
_journal_page_first 2355
_journal_page_last 2366
_journal_paper_doi 10.1021/ja210404x
_journal_volume 134
_journal_year 2012
_chemical_formula_sum 'C27 H36 Cl P2 Ta'
_chemical_formula_weight 638.90
_chemical_name_systematic
; 
 ? 
;
_space_group_IT_number 15
_symmetry_cell_setting monoclinic
_symmetry_space_group_name_Hall '-C 2yc'
_symmetry_space_group_name_H-M 'C 1 2/c 1'
_atom_sites_solution_hydrogens geom
_atom_sites_solution_primary direct
_atom_sites_solution_secondary difmap
_audit_creation_method SHELXL-97
_cell_angle_alpha 90.00
_cell_angle_beta 117.349(2)
_cell_angle_gamma 90.00
_cell_formula_units_Z 8
_cell_length_a 26.179(3)
_cell_length_b 13.3008(15)
_cell_length_c 16.988(2)
_cell_measurement_reflns_used 9980
_cell_measurement_temperature 170(2)
_cell_measurement_theta_max 31.05
_cell_measurement_theta_min 2.45
_cell_volume 5254.1(11)
_computing_cell_refinement 'Bruker SAINT'
_computing_data_collection 'Bruker APEX2'
_computing_data_reduction 'Bruker SAINT'
_computing_molecular_graphics 'Bruker SHELXTL'
_computing_publication_material 'Bruker SHELXTL'
_computing_structure_refinement 'SHELXL-97 (Sheldrick, 2008)'
_computing_structure_solution 'SHELXS-97 (Sheldrick, 2008)'
_diffrn_ambient_temperature 170(2)
_diffrn_measured_fraction_theta_full 0.999
_diffrn_measured_fraction_theta_max 0.999
_diffrn_measurement_device_type 'Bruker APEX-II CCD'
_diffrn_measurement_method '\f and \w scans'
_diffrn_radiation_monochromator graphite
_diffrn_radiation_source 'fine-focus sealed tube'
_diffrn_radiation_type MoK\a
_diffrn_radiation_wavelength 0.71073
_diffrn_reflns_av_R_equivalents 0.0471
_diffrn_reflns_av_sigmaI/netI 0.0393
_diffrn_reflns_limit_h_max 38
_diffrn_reflns_limit_h_min -38
_diffrn_reflns_limit_k_max 19
_diffrn_reflns_limit_k_min -19
_diffrn_reflns_limit_l_max 24
_diffrn_reflns_limit_l_min -24
_diffrn_reflns_number 43742
_diffrn_reflns_theta_full 31.50
_diffrn_reflns_theta_max 31.50
_diffrn_reflns_theta_min 1.75
_exptl_absorpt_coefficient_mu 4.420
_exptl_absorpt_correction_T_max 0.7187
_exptl_absorpt_correction_T_min 0.3605
_exptl_absorpt_correction_type empirical
_exptl_absorpt_process_details sadabs
_exptl_crystal_colour ORANGE
_exptl_crystal_density_diffrn 1.615
_exptl_crystal_description BLOCK
_exptl_crystal_F_000 2544
_exptl_crystal_size_max 0.29
_exptl_crystal_size_mid 0.08
_exptl_crystal_size_min 0.08
_refine_diff_density_max 1.878
_refine_diff_density_min -0.777
_refine_diff_density_rms 0.124
_refine_ls_extinction_method none
_refine_ls_goodness_of_fit_ref 1.019
_refine_ls_hydrogen_treatment constr
_refine_ls_matrix_type full
_refine_ls_number_parameters 297
_refine_ls_number_reflns 8756
_refine_ls_number_restraints 2
_refine_ls_restrained_S_all 1.020
_refine_ls_R_factor_all 0.0603
_refine_ls_R_factor_gt 0.0320
_refine_ls_shift/su_max 0.001
_refine_ls_shift/su_mean 0.000
_refine_ls_structure_factor_coef Fsqd
_refine_ls_weighting_details 'calc w=1/[\s^2^(Fo^2^)+(0.0273P)^2^+8.3349P] where P=(Fo^2^+2Fc^2^)/3'
_refine_ls_weighting_scheme calc
_refine_ls_wR_factor_gt 0.0620
_refine_ls_wR_factor_ref 0.0721
_reflns_number_gt 6227
_reflns_number_total 8756
_reflns_threshold_expression >2sigma(I)
_cod_data_source_file ja210404x_si_008.cif
_cod_data_source_block pmcs10
_cod_original_cell_volume 5254.1(10)
_cod_database_code 4117394

loop_
_symmetry_equiv_pos_as_xyz
'x, y, z'
'-x, y, -z+1/2'
'x+1/2, y+1/2, z'
'-x+1/2, y+1/2, -z+1/2'
'-x, -y, -z'
'x, -y, z-1/2'
'-x+1/2, -y+1/2, -z'
'x+1/2, -y+1/2, z-1/2'

loop_
_atom_site_label
_atom_site_type_symbol
_atom_site_fract_x
_atom_site_fract_y
_atom_site_fract_z
_atom_site_U_iso_or_equiv
_atom_site_adp_type
_atom_site_occupancy
_atom_site_symmetry_multiplicity
_atom_site_calc_flag
_atom_site_refinement_flags
_atom_site_disorder_assembly
_atom_site_disorder_group
Ta Ta 0.132583(6) 0.181781(10) 0.136326(9) 0.03204(5) Uani 1 1 d D . .
P1 P 0.02605(4) 0.21981(8) 0.10325(6) 0.0392(2) Uani 1 1 d . A .
P2 P 0.22843(4) 0.26304(7) 0.15273(6) 0.03249(18) Uani 1 1 d . A .
Cl1 Cl 0.20783(15) 0.0586(3) 0.2167(3) 0.0480(6) Uani 0.594(4) 1 d PD A 1
C1 C 0.0862(7) 0.0440(11) 0.0761(12) 0.0438(8) Uani 0.594(4) 1 d PD A 1
H1A H 0.0492 0.0607 0.0256 0.066 Uiso 0.594(4) 1 calc PR A 1
H1B H 0.0796 0.0059 0.1199 0.066 Uiso 0.594(4) 1 calc PR A 1
H1C H 0.1090 0.0033 0.0556 0.066 Uiso 0.594(4) 1 calc PR A 1
Cl2 Cl 0.0763(2) 0.0292(3) 0.0622(3) 0.0438(8) Uani 0.406(4) 1 d PD A 2
C2 C 0.1985(10) 0.0693(19) 0.2063(19) 0.0480(6) Uani 0.406(4) 1 d PD A 2
H2A H 0.2311 0.1010 0.2563 0.072 Uiso 0.406(4) 1 calc PR A 2
H2B H 0.2116 0.0402 0.1657 0.072 Uiso 0.406(4) 1 calc PR A 2
H2C H 0.1825 0.0162 0.2284 0.072 Uiso 0.406(4) 1 calc PR A 2
C11 C 0.12175(13) 0.3452(3) 0.1346(2) 0.0342(7) Uani 1 1 d . A .
C12 C 0.10356(14) 0.4025(3) 0.0567(3) 0.0425(8) Uani 1 1 d . . .
C13 C 0.09735(17) 0.5073(3) 0.0581(3) 0.0566(11) Uani 1 1 d . A .
H13A H 0.0847 0.5451 0.0050 0.068 Uiso 1 1 calc R . .
C14 C 0.10974(18) 0.5551(3) 0.1369(3) 0.0654(13) Uani 1 1 d . . .
H14A H 0.1061 0.6261 0.1375 0.078 Uiso 1 1 calc R A .
C15 C 0.12716(16) 0.5025(3) 0.2143(3) 0.0559(11) Uani 1 1 d . A .
H15A H 0.1355 0.5367 0.2680 0.067 Uiso 1 1 calc R . .
C16 C 0.13257(14) 0.3985(3) 0.2137(3) 0.0423(8) Uani 1 1 d . . .
C21 C 0.09511(14) 0.3412(3) -0.0198(2) 0.0394(8) Uani 1 1 d . A .
C22 C 0.10775(14) 0.2380(3) -0.0001(2) 0.0358(7) Uani 1 1 d . A .
C23 C 0.10177(15) 0.1760(3) -0.0699(2) 0.0420(8) Uani 1 1 d . . .
H23A H 0.1102 0.1064 -0.0582 0.050 Uiso 1 1 calc R A .
C24 C 0.08406(15) 0.2109(3) -0.1559(2) 0.0475(10) Uani 1 1 d . A .
C25 C 0.07158(15) 0.3119(3) -0.1721(3) 0.0519(11) Uani 1 1 d . . .
H25A H 0.0592 0.3375 -0.2303 0.062 Uiso 1 1 calc R A .
C26 C 0.07677(15) 0.3764(3) -0.1052(3) 0.0473(9) Uani 1 1 d . A .
H26A H 0.0677 0.4456 -0.1178 0.057 Uiso 1 1 calc R . .
C27 C 0.07774(18) 0.1395(4) -0.2290(3) 0.0639(12) Uani 1 1 d . . .
H27A H 0.0804 0.0700 -0.2082 0.096 Uiso 1 1 calc R A .
H27B H 0.1084 0.1522 -0.2456 0.096 Uiso 1 1 calc R . .
H27C H 0.0403 0.1499 -0.2807 0.096 Uiso 1 1 calc R . .
C31 C 0.14569(14) 0.3314(3) 0.2892(2) 0.0418(8) Uani 1 1 d . A .
C32 C 0.14405(14) 0.2285(3) 0.2693(2) 0.0394(8) Uani 1 1 d . A .
C33 C 0.15492(16) 0.1605(3) 0.3380(2) 0.0479(9) Uani 1 1 d . . .
H33A H 0.1539 0.0906 0.3259 0.057 Uiso 1 1 calc R A .
C34 C 0.16714(17) 0.1906(4) 0.4233(3) 0.0551(11) Uani 1 1 d . A .
C35 C 0.16874(17) 0.2920(4) 0.4405(3) 0.0599(12) Uani 1 1 d . . .
H35A H 0.1773 0.3139 0.4984 0.072 Uiso 1 1 calc R A .
C36 C 0.15823(16) 0.3627(4) 0.3752(3) 0.0550(11) Uani 1 1 d . A .
H36A H 0.1595 0.4323 0.3885 0.066 Uiso 1 1 calc R . .
C37 C 0.1800(2) 0.1143(4) 0.4951(3) 0.0741(15) Uani 1 1 d . . .
H37A H 0.1793 0.0468 0.4716 0.111 Uiso 1 1 calc R A .
H37B H 0.1510 0.1189 0.5163 0.111 Uiso 1 1 calc R . .
H37C H 0.2181 0.1275 0.5444 0.111 Uiso 1 1 calc R . .
C41 C -0.00447(17) 0.1203(4) 0.1418(3) 0.0573(11) Uani 1 1 d . . .
H41A H -0.0426 0.1407 0.1333 0.086 Uiso 1 1 calc R A .
H41B H 0.0206 0.1079 0.2049 0.086 Uiso 1 1 calc R . .
H41C H -0.0078 0.0588 0.1081 0.086 Uiso 1 1 calc R . .
C42 C -0.02375(16) 0.2274(3) -0.0136(2) 0.0473(9) Uani 1 1 d . . .
H42A H -0.0204 0.1667 -0.0436 0.071 Uiso 1 1 calc R A .
H42B H -0.0147 0.2866 -0.0392 0.071 Uiso 1 1 calc R . .
H42C H -0.0631 0.2330 -0.0212 0.071 Uiso 1 1 calc R . .
C43 C 0.00663(16) 0.3306(4) 0.1454(3) 0.0629(13) Uani 1 1 d . . .
H43A H 0.0157 0.3909 0.1211 0.094 Uiso 1 1 calc R A .
H43B H 0.0283 0.3318 0.2102 0.094 Uiso 1 1 calc R . .
H43C H -0.0347 0.3292 0.1277 0.094 Uiso 1 1 calc R . .
C51 C 0.27958(16) 0.2817(3) 0.2684(2) 0.0499(9) Uani 1 1 d . . .
H51A H 0.3163 0.3048 0.2727 0.075 Uiso 1 1 calc R A .
H51B H 0.2854 0.2181 0.3006 0.075 Uiso 1 1 calc R . .
H51C H 0.2646 0.3323 0.2945 0.075 Uiso 1 1 calc R . .
C52 C 0.23181(15) 0.3835(3) 0.1051(2) 0.0414(8) Uani 1 1 d . . .
H52A H 0.2198 0.4368 0.1329 0.062 Uiso 1 1 calc R A .
H52B H 0.2061 0.3825 0.0412 0.062 Uiso 1 1 calc R . .
H52C H 0.2713 0.3960 0.1156 0.062 Uiso 1 1 calc R . .
C53 C 0.26504(16) 0.1818(3) 0.1087(3) 0.0450(8) Uani 1 1 d . . .
H53A H 0.2400 0.1698 0.0456 0.067 Uiso 1 1 calc R A .
H53B H 0.2742 0.1176 0.1405 0.067 Uiso 1 1 calc R . .
H53C H 0.3006 0.2142 0.1164 0.067 Uiso 1 1 calc R . .

loop_
_atom_site_aniso_label
_atom_site_aniso_U_11
_atom_site_aniso_U_22
_atom_site_aniso_U_33
_atom_site_aniso_U_23
_atom_site_aniso_U_13
_atom_site_aniso_U_12
Ta 0.03444(7) 0.02867(7) 0.03755(8) 0.00243(6) 0.02045(6) 0.00075(6)
P1 0.0307(4) 0.0542(6) 0.0327(4) -0.0045(4) 0.0146(4) -0.0020(4)
P2 0.0303(4) 0.0357(4) 0.0300(4) -0.0016(3) 0.0126(3) 0.0000(3)
Cl1 0.0534(16) 0.0352(11) 0.0601(14) 0.0165(8) 0.0301(13) 0.0147(8)
C1 0.045(2) 0.0374(17) 0.051(2) -0.0110(12) 0.0235(18) -0.0174(11)
Cl2 0.045(2) 0.0374(17) 0.051(2) -0.0110(12) 0.0235(18) -0.0174(11)
C2 0.0534(16) 0.0352(11) 0.0601(14) 0.0165(8) 0.0301(13) 0.0147(8)
C11 0.0230(15) 0.0394(18) 0.0400(18) 0.0070(14) 0.0144(14) 0.0051(12)
C12 0.0311(17) 0.0349(18) 0.054(2) 0.0043(16) 0.0130(16) 0.0017(14)
C13 0.044(2) 0.0326(19) 0.074(3) 0.0114(19) 0.011(2) 0.0056(17)
C14 0.049(2) 0.034(2) 0.086(3) -0.008(2) 0.008(2) 0.0073(18)
C15 0.039(2) 0.044(2) 0.066(3) -0.016(2) 0.0085(19) 0.0053(17)
C16 0.0260(16) 0.041(2) 0.053(2) -0.0102(17) 0.0125(16) 0.0008(14)
C21 0.0257(16) 0.0402(19) 0.0426(19) 0.0097(15) 0.0073(14) -0.0031(13)
C22 0.0307(16) 0.0369(18) 0.0336(17) 0.0042(14) 0.0094(14) -0.0030(14)
C23 0.0359(18) 0.048(2) 0.0374(18) -0.0016(16) 0.0131(15) -0.0046(16)
C24 0.0296(17) 0.076(3) 0.0315(18) 0.0006(18) 0.0095(15) -0.0112(18)
C25 0.0314(18) 0.080(3) 0.0352(19) 0.022(2) 0.0078(15) -0.0064(19)
C26 0.0322(18) 0.048(2) 0.052(2) 0.0164(18) 0.0105(17) -0.0039(16)
C27 0.051(2) 0.101(4) 0.038(2) -0.007(2) 0.0181(19) -0.007(2)
C31 0.0246(15) 0.054(2) 0.0402(19) -0.0091(17) 0.0093(14) 0.0013(15)
C32 0.0305(17) 0.047(2) 0.0347(18) -0.0040(15) 0.0101(14) -0.0042(15)
C33 0.0391(19) 0.063(3) 0.0330(18) -0.0035(17) 0.0095(16) -0.0111(18)
C34 0.037(2) 0.089(3) 0.0327(19) -0.005(2) 0.0110(16) -0.015(2)
C35 0.036(2) 0.104(4) 0.035(2) -0.016(2) 0.0117(17) -0.011(2)
C36 0.0322(19) 0.070(3) 0.054(3) -0.026(2) 0.0127(18) -0.0017(19)
C37 0.060(3) 0.118(4) 0.037(2) 0.005(3) 0.016(2) -0.022(3)
C41 0.048(2) 0.086(3) 0.044(2) 0.006(2) 0.0262(19) -0.009(2)
C42 0.0379(19) 0.056(2) 0.042(2) 0.0043(18) 0.0138(17) -0.0040(17)
C43 0.0313(19) 0.089(3) 0.062(3) -0.029(2) 0.0155(19) 0.005(2)
C51 0.042(2) 0.056(2) 0.037(2) -0.0022(17) 0.0061(17) -0.0062(18)
C52 0.0394(19) 0.0396(19) 0.045(2) -0.0001(16) 0.0189(17) -0.0068(15)
C53 0.0412(19) 0.051(2) 0.052(2) -0.0001(18) 0.0294(18) 0.0067(17)

loop_
_atom_type_symbol
_atom_type_description
_atom_type_scat_dispersion_real
_atom_type_scat_dispersion_imag
_atom_type_scat_source
C C 0.0033 0.0016 'International Tables Vol C Tables 4.2.6.8 and 6.1.1.4'
H H 0.0000 0.0000 'International Tables Vol C Tables 4.2.6.8 and 6.1.1.4'
P P 0.1023 0.0942 'International Tables Vol C Tables 4.2.6.8 and 6.1.1.4'
Cl Cl 0.1484 0.1585 'International Tables Vol C Tables 4.2.6.8 and 6.1.1.4'
Ta Ta -0.7052 6.5227 'International Tables Vol C Tables 4.2.6.8 and 6.1.1.4'

loop_
_geom_angle_atom_site_label_1
_geom_angle_atom_site_label_2
_geom_angle_atom_site_label_3
_geom_angle
C1 Ta C2 79.0(10)
C1 Ta C11 142.0(5)
C2 Ta C11 138.9(9)
C1 Ta C32 119.9(5)
C2 Ta C32 86.2(9)
C11 Ta C32 72.10(13)
C1 Ta C22 87.7(5)
C2 Ta C22 125.3(9)
C11 Ta C22 71.28(12)
C32 Ta C22 143.14(14)
C1 Ta Cl1 80.2(5)
C2 Ta Cl1 1.2(10)
C11 Ta Cl1 137.72(14)
C32 Ta Cl1 85.52(15)
C22 Ta Cl1 125.59(14)
C1 Ta Cl2 2.6(6)
C2 Ta Cl2 81.5(9)
C11 Ta Cl2 139.57(16)
C32 Ta Cl2 120.97(17)
C22 Ta Cl2 85.74(16)
Cl1 Ta Cl2 82.70(18)
C1 Ta P2 134.1(5)
C2 Ta P2 75.3(8)
C11 Ta P2 72.82(8)
C32 Ta P2 95.77(9)
C22 Ta P2 77.31(8)
Cl1 Ta P2 74.39(11)
Cl2 Ta P2 134.83(14)
C1 Ta P1 75.8(5)
C2 Ta P1 138.2(8)
C11 Ta P1 71.82(8)
C32 Ta P1 78.37(9)
C22 Ta P1 86.51(9)
Cl1 Ta P1 138.85(11)
Cl2 Ta P1 74.06(14)
P2 Ta P1 144.24(3)
C42 P1 C43 101.3(2)
C42 P1 C41 102.80(19)
C43 P1 C41 101.5(2)
C42 P1 Ta 113.86(13)
C43 P1 Ta 122.36(13)
C41 P1 Ta 112.47(15)
C52 P2 C51 101.46(18)
C52 P2 C53 101.46(18)
C51 P2 C53 105.10(19)
C52 P2 Ta 123.76(12)
C51 P2 Ta 111.38(14)
C53 P2 Ta 111.73(13)
C12 C11 C16 116.8(3)
C12 C11 Ta 122.4(3)
C16 C11 Ta 120.8(2)
C13 C12 C11 120.9(4)
C13 C12 C21 126.6(4)
C11 C12 C21 112.4(3)
C14 C13 C12 119.7(4)
C15 C14 C13 121.5(4)
C14 C15 C16 119.4(4)
C15 C16 C11 121.6(4)
C15 C16 C31 125.5(4)
C11 C16 C31 112.7(3)
C26 C21 C22 120.4(4)
C26 C21 C12 125.5(3)
C22 C21 C12 114.1(3)
C23 C22 C21 116.9(3)
C23 C22 Ta 123.4(3)
C21 C22 Ta 119.7(3)
C22 C23 C24 123.2(4)
C25 C24 C23 117.9(4)
C25 C24 C27 121.4(4)
C23 C24 C27 120.7(4)
C26 C25 C24 121.0(3)
C25 C26 C21 120.6(4)
C36 C31 C32 120.3(4)
C36 C31 C16 125.3(4)
C32 C31 C16 114.4(3)
C33 C32 C31 117.2(3)
C33 C32 Ta 123.1(3)
C31 C32 Ta 119.4(3)
C34 C33 C32 122.9(4)
C35 C34 C33 118.2(4)
C35 C34 C37 121.1(4)
C33 C34 C37 120.6(4)
C34 C35 C36 121.4(4)
C35 C36 C31 119.9(4)

loop_
_geom_bond_atom_site_label_1
_geom_bond_atom_site_label_2
_geom_bond_distance
Ta C1 2.177(10)
Ta C2 2.178(12)
Ta C11 2.190(3)
Ta C32 2.227(3)
Ta C22 2.230(3)
Ta Cl1 2.4411(19)
Ta Cl2 2.484(3)
Ta P2 2.6266(9)
Ta P1 2.6285(10)
P1 C42 1.808(4)
P1 C43 1.811(4)
P1 C41 1.817(4)
P2 C52 1.815(4)
P2 C51 1.817(4)
P2 C53 1.818(3)
C11 C12 1.407(5)
C11 C16 1.427(5)
C12 C13 1.404(5)
C12 C21 1.462(5)
C13 C14 1.380(6)
C14 C15 1.369(6)
C15 C16 1.391(5)
C16 C31 1.467(5)
C21 C26 1.384(5)
C21 C22 1.416(5)
C22 C23 1.393(5)
C23 C24 1.394(5)
C24 C25 1.381(6)
C24 C27 1.511(6)
C25 C26 1.381(6)
C31 C36 1.406(5)
C31 C32 1.405(5)
C32 C33 1.399(5)
C33 C34 1.392(5)
C34 C35 1.376(6)
C34 C37 1.502(6)
C35 C36 1.381(6)
